data_7705138
loop_
_publ_author_name
'Johnson, Alice'
'Marzo, Isabel'
'Gimeno, M Concepci\'on'

_publ_section_title
;
 Heterobimetallic propargyl gold complexes with \p-bound copper or silver
 with enhanced anticancer activity.
;
_journal_issue 33
_journal_name_full 'Dalton transactions (Cambridge, England : 2003)'
_journal_page_first 11736
_journal_page_last 11742
_journal_paper_doi 10.1039/d0dt02113j
_journal_volume 49
_journal_year 2020
_chemical_formula_sum 'C27 H22 Au P S'
_chemical_formula_weight 606.44
_space_group_crystal_system monoclinic
_space_group_IT_number 14
_space_group_name_Hall '-P 2ybc'
_space_group_name_H-M_alt 'P 1 21/c 1'
_atom_sites_solution_hydrogens geom
_atom_sites_solution_primary direct
_atom_sites_solution_secondary difmap
_audit_creation_method SHELXL-2016/6
_audit_update_record
;
2020-07-29 deposited with the CCDC.	2020-08-10 downloaded from the CCDC.
;
_cell_angle_alpha 90
_cell_angle_beta 102.7590(10)
_cell_angle_gamma 90
_cell_formula_units_Z 4
_cell_length_a 8.9759(7)
_cell_length_b 16.5724(12)
_cell_length_c 15.6715(12)
_cell_measurement_reflns_used 9962
_cell_measurement_temperature 100(2)
_cell_measurement_theta_max 35.50
_cell_measurement_theta_min 2.32
_cell_volume 2273.6(3)
_computing_cell_refinement SMART
_computing_data_collection SMART
_computing_data_reduction SMART
_computing_molecular_graphics Diamond
_computing_publication_material 'SHELXL-2016/6 (Sheldrick, 2016)'
_computing_structure_refinement 'SHELXL-2016/6 (Sheldrick, 2016)'
_computing_structure_solution SHELXS
_diffrn_ambient_temperature 100(2)
_diffrn_detector_area_resol_mean 8.26
_diffrn_measured_fraction_theta_full 0.998
_diffrn_measured_fraction_theta_max 0.927
_diffrn_measurement_device_type 'SMART APEX CCD'
_diffrn_measurement_method 'w rotations with narrow frames'
_diffrn_radiation_type MoK\a
_diffrn_radiation_wavelength 0.71073
_diffrn_reflns_av_R_equivalents 0.0299
_diffrn_reflns_av_unetI/netI 0.0253
_diffrn_reflns_Laue_measured_fraction_full 0.998
_diffrn_reflns_Laue_measured_fraction_max 0.927
_diffrn_reflns_limit_h_max 11
_diffrn_reflns_limit_h_min -12
_diffrn_reflns_limit_k_max 21
_diffrn_reflns_limit_k_min -22
_diffrn_reflns_limit_l_max 20
_diffrn_reflns_limit_l_min -20
_diffrn_reflns_number 20660
_diffrn_reflns_point_group_measured_fraction_full 0.998
_diffrn_reflns_point_group_measured_fraction_max 0.927
_diffrn_reflns_theta_full 25.242
_diffrn_reflns_theta_max 28.671
_diffrn_reflns_theta_min 2.458
_exptl_absorpt_coefficient_mu 6.644
_exptl_absorpt_correction_T_max 0.2550
_exptl_absorpt_correction_T_min 0.1668
_exptl_absorpt_correction_type multi-scan
_exptl_absorpt_process_details SADABS
_exptl_crystal_colour colorless
_exptl_crystal_density_diffrn 1.772
_exptl_crystal_description prism
_exptl_crystal_F_000 1176
_exptl_crystal_size_max 0.420
_exptl_crystal_size_mid 0.400
_exptl_crystal_size_min 0.320
_exptl_transmission_factor_max 0.2550
_exptl_transmission_factor_min 0.1668
_refine_diff_density_max 1.442
_refine_diff_density_min -1.037
_refine_diff_density_rms 0.110
_refine_ls_extinction_method none
_refine_ls_goodness_of_fit_ref 1.073
_refine_ls_hydrogen_treatment constr
_refine_ls_matrix_type full
_refine_ls_number_parameters 271
_refine_ls_number_reflns 5430
_refine_ls_number_restraints 0
_refine_ls_restrained_S_all 1.073
_refine_ls_R_factor_all 0.0248
_refine_ls_R_factor_gt 0.0232
_refine_ls_shift/su_max 0.004
_refine_ls_shift/su_mean 0.000
_refine_ls_structure_factor_coef Fsqd
_refine_ls_weighting_details 'w=1/[\s^2^(Fo^2^)+(0.0295P)^2^+3.2728P] where P=(Fo^2^+2Fc^2^)/3'
_refine_ls_weighting_scheme calc
_refine_ls_wR_factor_gt 0.0582
_refine_ls_wR_factor_ref 0.0591
_reflns_Friedel_coverage 0.000
_reflns_number_gt 5165
_reflns_number_total 5430
_reflns_threshold_expression 'I > 2\s(I)'
_cod_data_source_file d0dt02113j2.cif
_cod_data_source_block con282_0m
_cod_depositor_comments 'Adding full bibliography for 7705135--7705141.cif.'
_cod_original_sg_symbol_H-M 'P 21/c'
_cod_database_code 7705138
_shelx_shelxl_version_number 2016/6
_shelx_space_group_comment
;
The symmetry employed for this shelxl refinement is uniquely defined
by the following loop, which should always be used as a source of
symmetry information in preference to the above space-group names.
They are only intended as comments.
;
_shelx_estimated_absorpt_t_min 0.167
_shelx_estimated_absorpt_t_max 0.225

loop_
_space_group_symop_operation_xyz
'x, y, z'
'-x, y+1/2, -z+1/2'
'-x, -y, -z'
'x, -y-1/2, z-1/2'

loop_
_atom_site_label
_atom_site_type_symbol
_atom_site_fract_x
_atom_site_fract_y
_atom_site_fract_z
_atom_site_U_iso_or_equiv
_atom_site_adp_type
_atom_site_occupancy
_atom_site_site_symmetry_order
_atom_site_calc_flag
_atom_site_refinement_flags_posn
_atom_site_refinement_flags_adp
_atom_site_refinement_flags_occupancy
_atom_site_disorder_assembly
_atom_site_disorder_group
Au1 Au 0.27381(2) 0.58085(2) 0.34069(2) 0.01558(5) Uani 1 1 d . . . . .
S1 S 0.48536(11) 0.36921(6) 0.09559(6) 0.0328(2) Uani 1 1 d . . . . .
P1 P 0.14929(8) 0.66400(4) 0.41733(5) 0.01560(14) Uani 1 1 d . . . . .
C1 C 0.3796(3) 0.51779(18) 0.26327(18) 0.0184(6) Uani 1 1 d . . . . .
C2 C 0.4462(3) 0.49205(19) 0.21009(19) 0.0208(6) Uani 1 1 d . . . . .
C3 C 0.5361(4) 0.4666(2) 0.1471(2) 0.0294(7) Uani 1 1 d . . . . .
H3A H 0.645128 0.465067 0.177593 0.035 Uiso 1 1 calc R U . . .
H3B H 0.525126 0.508078 0.100681 0.035 Uiso 1 1 calc R U . . .
C4 C 0.3242(4) 0.3899(2) 0.0114(2) 0.0244(6) Uani 1 1 d . . . . .
C5 C 0.2814(5) 0.3291(2) -0.0499(2) 0.0346(8) Uani 1 1 d . . . . .
H5 H 0.338154 0.280291 -0.044725 0.042 Uiso 1 1 calc R U . . .
C6 C 0.1560(5) 0.3394(3) -0.1186(3) 0.0449(10) Uani 1 1 d . . . . .
H6 H 0.126513 0.297177 -0.159906 0.054 Uiso 1 1 calc R U . . .
C7 C 0.0739(5) 0.4101(3) -0.1274(3) 0.0449(11) Uani 1 1 d . . . . .
H7 H -0.012286 0.416753 -0.174514 0.054 Uiso 1 1 calc R U . . .
C8 C 0.1179(5) 0.4715(3) -0.0671(2) 0.0409(10) Uani 1 1 d . . . . .
H8 H 0.063339 0.521032 -0.073794 0.049 Uiso 1 1 calc R U . . .
C9 C 0.2410(4) 0.4611(2) 0.0029(2) 0.0305(7) Uani 1 1 d . . . . .
H9 H 0.268474 0.502773 0.045151 0.037 Uiso 1 1 calc R U . . .
C10 C 0.0759(3) 0.75192(18) 0.35194(18) 0.0172(5) Uani 1 1 d . . . . .
C11 C -0.0624(4) 0.78858(19) 0.35663(19) 0.0221(6) Uani 1 1 d . . . . .
H11 H -0.122772 0.766692 0.393739 0.027 Uiso 1 1 calc R U . . .
C12 C -0.1115(4) 0.8568(2) 0.3072(2) 0.0250(6) Uani 1 1 d . . . . .
H12 H -0.205330 0.881748 0.310622 0.030 Uiso 1 1 calc R U . . .
C13 C -0.0233(4) 0.8887(2) 0.2526(2) 0.0271(7) Uani 1 1 d . . . . .
H13 H -0.056941 0.935619 0.219092 0.033 Uiso 1 1 calc R U . . .
C14 C 0.1134(4) 0.8524(2) 0.2467(2) 0.0263(7) Uani 1 1 d . . . . .
H14 H 0.173024 0.874093 0.209145 0.032 Uiso 1 1 calc R U . . .
C15 C 0.1627(4) 0.78362(19) 0.29657(19) 0.0210(6) Uani 1 1 d . . . . .
H15 H 0.255934 0.758380 0.292615 0.025 Uiso 1 1 calc R U . . .
C16 C -0.0198(3) 0.62043(17) 0.44372(19) 0.0173(5) Uani 1 1 d . . . . .
C17 C -0.0679(4) 0.6384(2) 0.5197(2) 0.0228(6) Uani 1 1 d . . . . .
H17 H -0.004481 0.669710 0.564175 0.027 Uiso 1 1 calc R U . . .
C18 C -0.2085(4) 0.6109(2) 0.5311(2) 0.0250(6) Uani 1 1 d . . . . .
H18 H -0.241093 0.623402 0.583297 0.030 Uiso 1 1 calc R U . . .
C19 C -0.3006(4) 0.5655(2) 0.4668(2) 0.0269(7) Uani 1 1 d . . . . .
H19 H -0.397531 0.547697 0.474348 0.032 Uiso 1 1 calc R U . . .
C20 C -0.2529(4) 0.5456(2) 0.3914(2) 0.0321(8) Uani 1 1 d . . . . .
H20 H -0.316234 0.513662 0.347622 0.038 Uiso 1 1 calc R U . . .
C21 C -0.1119(4) 0.5726(2) 0.3799(2) 0.0269(7) Uani 1 1 d . . . . .
H21 H -0.078215 0.558476 0.328531 0.032 Uiso 1 1 calc R U . . .
C22 C 0.2638(3) 0.70462(18) 0.51785(18) 0.0161(5) Uani 1 1 d . . . . .
C23 C 0.3783(3) 0.65662(19) 0.56825(19) 0.0204(6) Uani 1 1 d . . . . .
H23 H 0.395915 0.603794 0.549109 0.024 Uiso 1 1 calc R U . . .
C24 C 0.4666(4) 0.6861(2) 0.6464(2) 0.0254(7) Uani 1 1 d . . . . .
H24 H 0.542722 0.652850 0.681216 0.030 Uiso 1 1 calc R U . . .
C25 C 0.4435(4) 0.7636(2) 0.6735(2) 0.0258(7) Uani 1 1 d . . . . .
H25 H 0.505047 0.783916 0.726359 0.031 Uiso 1 1 calc R U . . .
C26 C 0.3313(4) 0.8115(2) 0.6238(2) 0.0273(7) Uani 1 1 d . . . . .
H26 H 0.315426 0.864702 0.642673 0.033 Uiso 1 1 calc R U . . .
C27 C 0.2417(4) 0.78238(19) 0.5466(2) 0.0236(6) Uani 1 1 d . . . . .
H27 H 0.164531 0.815672 0.512809 0.028 Uiso 1 1 calc R U . . .

loop_
_atom_site_aniso_label
_atom_site_aniso_U_11
_atom_site_aniso_U_22
_atom_site_aniso_U_33
_atom_site_aniso_U_23
_atom_site_aniso_U_13
_atom_site_aniso_U_12
Au1 0.01703(7) 0.01548(7) 0.01472(7) -0.00213(4) 0.00453(4) 0.00053(4)
S1 0.0346(4) 0.0370(5) 0.0245(4) -0.0089(4) 0.0016(3) 0.0175(4)
P1 0.0162(3) 0.0169(3) 0.0141(3) -0.0017(3) 0.0040(3) -0.0002(3)
C1 0.0183(13) 0.0183(14) 0.0176(13) -0.0001(11) 0.0022(11) 0.0009(11)
C2 0.0223(14) 0.0213(15) 0.0188(13) 0.0002(11) 0.0043(11) 0.0005(12)
C3 0.0257(16) 0.041(2) 0.0234(15) -0.0085(14) 0.0088(13) 0.0007(14)
C4 0.0269(16) 0.0314(17) 0.0173(14) 0.0005(13) 0.0100(12) 0.0039(14)
C5 0.043(2) 0.0331(19) 0.0284(17) -0.0034(15) 0.0099(15) -0.0016(16)
C6 0.050(2) 0.055(3) 0.0271(18) -0.0046(18) 0.0033(17) -0.017(2)
C7 0.032(2) 0.077(3) 0.0243(18) 0.0100(19) 0.0039(16) -0.0007(19)
C8 0.038(2) 0.061(3) 0.0262(17) 0.0103(17) 0.0122(15) 0.0201(19)
C9 0.0354(18) 0.038(2) 0.0209(15) 0.0029(14) 0.0113(14) 0.0138(15)
C10 0.0203(13) 0.0175(13) 0.0130(12) -0.0022(10) 0.0018(10) 0.0010(11)
C11 0.0239(15) 0.0245(15) 0.0179(13) 0.0006(12) 0.0043(12) 0.0013(12)
C12 0.0253(15) 0.0267(16) 0.0222(15) -0.0021(12) 0.0033(12) 0.0061(13)
C13 0.0376(18) 0.0211(16) 0.0200(14) 0.0050(12) 0.0006(13) 0.0027(14)
C14 0.0340(17) 0.0251(16) 0.0206(14) 0.0026(12) 0.0081(13) -0.0033(13)
C15 0.0239(15) 0.0209(14) 0.0186(13) -0.0022(11) 0.0055(12) -0.0016(12)
C16 0.0176(13) 0.0159(13) 0.0192(13) -0.0018(11) 0.0058(11) 0.0002(11)
C17 0.0234(15) 0.0270(16) 0.0180(13) -0.0015(12) 0.0047(12) -0.0056(12)
C18 0.0256(16) 0.0294(17) 0.0226(15) 0.0013(13) 0.0112(12) -0.0001(13)
C19 0.0213(15) 0.0281(16) 0.0339(18) 0.0012(14) 0.0117(14) -0.0029(13)
C20 0.0238(16) 0.040(2) 0.0335(18) -0.0122(16) 0.0078(14) -0.0126(15)
C21 0.0257(16) 0.0312(18) 0.0248(16) -0.0105(13) 0.0076(14) -0.0077(13)
C22 0.0174(13) 0.0188(14) 0.0133(12) -0.0014(10) 0.0062(10) -0.0023(11)
C23 0.0204(14) 0.0201(14) 0.0209(14) 0.0006(11) 0.0049(11) -0.0008(11)
C24 0.0222(15) 0.0353(18) 0.0180(14) 0.0026(13) 0.0032(12) 0.0009(13)
C25 0.0268(15) 0.0344(18) 0.0165(13) -0.0041(13) 0.0058(12) -0.0104(13)
C26 0.0380(18) 0.0229(16) 0.0215(15) -0.0039(12) 0.0076(13) -0.0061(14)
C27 0.0314(16) 0.0187(14) 0.0201(14) -0.0003(12) 0.0044(13) 0.0022(12)

loop_
_atom_type_symbol
_atom_type_description
_atom_type_scat_dispersion_real
_atom_type_scat_dispersion_imag
_atom_type_scat_source
C C 0.0033 0.0016 'International Tables Vol C Tables 4.2.6.8 and 6.1.1.4'
H H 0.0000 0.0000 'International Tables Vol C Tables 4.2.6.8 and 6.1.1.4'
P P 0.1023 0.0942 'International Tables Vol C Tables 4.2.6.8 and 6.1.1.4'
S S 0.1246 0.1234 'International Tables Vol C Tables 4.2.6.8 and 6.1.1.4'
Au Au -2.0133 8.8022 'International Tables Vol C Tables 4.2.6.8 and 6.1.1.4'

loop_
_geom_angle_atom_site_label_1
_geom_angle_atom_site_label_2
_geom_angle_atom_site_label_3
_geom_angle
_geom_angle_site_symmetry_1
_geom_angle_site_symmetry_3
_geom_angle_publ_flag
C1 Au1 P1 173.51(9) . . ?
C4 S1 C3 104.09(17) . . ?
C16 P1 C22 107.05(13) . . ?
C16 P1 C10 103.33(14) . . ?
C22 P1 C10 104.94(13) . . ?
C16 P1 Au1 114.42(10) . . ?
C22 P1 Au1 115.70(10) . . ?
C10 P1 Au1 110.28(9) . . ?
C2 C1 Au1 169.0(3) . . ?
C1 C2 C3 175.1(3) . . ?
C2 C3 S1 115.7(2) . . ?
C5 C4 C9 119.4(3) . . ?
C5 C4 S1 115.7(3) . . ?
C9 C4 S1 124.9(3) . . ?
C6 C5 C4 120.2(4) . . ?
C7 C6 C5 120.6(4) . . ?
C6 C7 C8 119.4(4) . . ?
C9 C8 C7 120.5(4) . . ?
C8 C9 C4 119.9(4) . . ?
C15 C10 C11 119.6(3) . . ?
C15 C10 P1 118.1(2) . . ?
C11 C10 P1 122.3(2) . . ?
C12 C11 C10 120.1(3) . . ?
C11 C12 C13 119.9(3) . . ?
C14 C13 C12 120.5(3) . . ?
C13 C14 C15 119.5(3) . . ?
C10 C15 C14 120.3(3) . . ?
C17 C16 C21 119.4(3) . . ?
C17 C16 P1 123.1(2) . . ?
C21 C16 P1 117.2(2) . . ?
C16 C17 C18 120.2(3) . . ?
C19 C18 C17 120.0(3) . . ?
C18 C19 C20 120.4(3) . . ?
C19 C20 C21 119.8(3) . . ?
C20 C21 C16 120.1(3) . . ?
C27 C22 C23 118.9(3) . . ?
C27 C22 P1 122.1(2) . . ?
C23 C22 P1 119.0(2) . . ?
C24 C23 C22 120.2(3) . . ?
C25 C24 C23 120.1(3) . . ?
C26 C25 C24 120.1(3) . . ?
C25 C26 C27 120.2(3) . . ?
C26 C27 C22 120.6(3) . . ?

loop_
_geom_bond_atom_site_label_1
_geom_bond_atom_site_label_2
_geom_bond_distance
_geom_bond_site_symmetry_2
_geom_bond_publ_flag
Au1 C1 1.994(3) . ?
Au1 P1 2.2766(7) . ?
S1 C4 1.763(3) . ?
S1 C3 1.818(4) . ?
P1 C16 1.809(3) . ?
P1 C22 1.810(3) . ?
P1 C10 1.819(3) . ?
C1 C2 1.206(4) . ?
C2 C3 1.467(4) . ?
C4 C5 1.386(5) . ?
C4 C9 1.387(5) . ?
C5 C6 1.385(6) . ?
C6 C7 1.375(7) . ?
C7 C8 1.387(6) . ?
C8 C9 1.385(5) . ?
C10 C15 1.391(4) . ?
C10 C11 1.398(4) . ?
C11 C12 1.386(4) . ?
C12 C13 1.392(5) . ?
C13 C14 1.388(5) . ?
C14 C15 1.396(4) . ?
C16 C17 1.386(4) . ?
C16 C21 1.394(4) . ?
C17 C18 1.391(4) . ?
C18 C19 1.377(5) . ?
C19 C20 1.383(5) . ?
C20 C21 1.392(5) . ?
C22 C27 1.393(4) . ?
C22 C23 1.398(4) . ?
C23 C24 1.392(4) . ?
C24 C25 1.383(5) . ?
C25 C26 1.381(5) . ?
C26 C27 1.384(5) . ?
